data_9013501
loop_
_publ_author_name
'Bosi, F.'
'Belardi, G.'
'Ballirano, P.'

_publ_section_title
;
 Structural features in Tutton's salts K2[M2+(H2O)6](SO4)2,
 with M2+= Mg, Fe, Co, Ni, Cu, and Zn
;
_journal_name_full 'American Mineralogist'
_journal_page_first 74
_journal_page_last 82
_journal_paper_doi 10.2138/am.2009.2898
_journal_volume 94
_journal_year 2009
_chemical_compound_source Synthetic
_chemical_formula_sum 'H12 K2 Mg O14 S2'
_chemical_name_mineral Picromerite
_space_group_IT_number 14
_symmetry_space_group_name_Hall '-P 2yab'
_symmetry_space_group_name_H-M 'P 1 21/a 1'
_cell_angle_alpha 90
_cell_angle_beta 104.880
_cell_angle_gamma 90
_cell_formula_units_Z 2
_cell_length_a 9.0954
_cell_length_b 12.2484
_cell_length_c 6.1335
_cell_volume 660.383
_database_code_amcsd 0004776
_exptl_crystal_density_diffrn 2.025
_cod_original_formula_sum 'K2 Mg S2 O14 H12'
_cod_database_code 9013501

loop_
_space_group_symop_operation_xyz
x,y,z
1/2+x,1/2-y,z
1/2-x,1/2+y,-z
-x,-y,-z

loop_
_atom_site_aniso_label
_atom_site_aniso_U_11
_atom_site_aniso_U_22
_atom_site_aniso_U_33
_atom_site_aniso_U_12
_atom_site_aniso_U_13
_atom_site_aniso_U_23
K 0.03259 0.03123 0.02921 -0.00269 0.01124 -0.00037
MgM 0.01540 0.01680 0.01570 -0.00110 0.00370 0.00020
S 0.01540 0.01931 0.01754 -0.00266 0.00382 -0.00196
O1 0.05110 0.02420 0.02400 -0.01280 0.00830 0.00230
O2 0.01850 0.05520 0.04560 0.00990 0.00160 -0.01020
O3 0.02140 0.02400 0.02570 -0.00800 0.00640 -0.00590
O4 0.03770 0.02610 0.01930 -0.00450 0.01030 -0.00480
OW1 0.02190 0.02840 0.02080 -0.00740 0.00290 -0.00050
OW2 0.01920 0.02080 0.02720 0.00130 0.00580 0.00100
OW3 0.02800 0.02190 0.02250 0.00280 0.01140 0.00370

loop_
_atom_site_label
_atom_site_fract_x
_atom_site_fract_y
_atom_site_fract_z
_atom_site_U_iso_or_equiv
_atom_site_type_symbol
_atom_site_attached_hydrogens
K 0.13134 0.34617 0.34067 0.03040 K 0
MgM 0.00000 0.00000 0.00000 0.01600 Mg 0
S 0.41077 0.13607 0.72574 0.01749 S 0
O1 0.40448 0.23014 0.57271 0.03330 O 0
O2 0.55583 0.07906 0.75430 0.04100 O 0
O3 0.28666 0.06067 0.62018 0.02365 O 0
O4 0.39265 0.17398 0.94652 0.02720 O 0
OW1 0.16878 0.10875 0.16561 0.02416 O 0
OW2 -0.16687 0.11337 0.03085 0.02245 O 0
OW3 -0.00576 -0.06931 0.29752 0.02324 O 0
H11 0.20800 0.09000 0.28400 0.04500 H 0
H12 0.23200 0.12400 0.10400 0.03200 H 0
H21 -0.24500 0.10400 -0.05400 0.04900 H 0
H22 -0.14500 0.17700 -0.00300 0.04000 H 0
H31 -0.07300 -0.06600 0.34000 0.07500 H 0
H32 0.02700 -0.13100 0.33400 0.05100 H 0

loop_
_cod_changelog_entry_id
_cod_changelog_entry_author
_cod_changelog_entry_date
_cod_changelog_entry_text
1
;cod-tools version 3.8.0
Id: cif_guess_AMCSD_atom_types 9574 2023-05-10 09:00:05Z saulius
;
2023-05-10T18:54:26+03:00
;Derived atom types and hydrogen counts
from atom names that follow the AMCSD naming convention
(Wat == water, O-H == hydroxyl).
;

loop_
_cod_related_entry_id
_cod_related_entry_database
_cod_related_entry_code
1 AMCSD 0004776
